data_1574780
loop_
_publ_author_name
'Zhang, Kimberly J.'
'Chen, Tianyang'
'Oppenheim, Julius J.'
'Yang, Luming'
'Palatinus, Luk&#xe1;&#x161;'
'M&#xfc;ller, Peter'
'Van Voorhis, Troy'
'Dinc&#x103;, Mircea'

_publ_section_title
;
 High-resolution structure of Zn<sub>3</sub>(HOTP)<sub>2</sub> (HOTP =
 hexaoxidotriphenylene), a three-dimensional conductive MOF.
;
_journal_issue 27
_journal_name_full 'Chemical science'
_journal_page_first 12416
_journal_page_last 12420
_journal_paper_doi 10.1039/d5sc00894h
_journal_volume 16
_journal_year 2025
_chemical_formula_sum 'C36 H12 O12 Zn3'
_chemical_formula_weight 273.5
_chemical_name_systematic Zn3(HOTP)2
_space_group_IT_number 194
_space_group_name_Hall '-P 6c 2c'
_space_group_name_H-M_alt 'P 63/m m c'
_space_group_ssg_name P63/mmc(00\g)00ss
_symmetry_cell_setting hexagonal
_audit_update_record
;
2024-12-10 deposited with the CCDC.	2025-06-02 downloaded from the CCDC.
;
_cell_angle_alpha 90
_cell_angle_beta 90
_cell_angle_gamma 120
_cell_formula_units_Z 3
_cell_length_a 20.8662
_cell_length_b 20.8662
_cell_length_c 3.1649
_cell_measurement_temperature 293
_cell_modulation_dimension 1
_cell_volume 1193.376
_diffrn_ambient_temperature 293
_diffrn_measured_fraction_theta_full 0.98
_diffrn_measured_fraction_theta_max 0.93
_diffrn_radiation_probe electron
_diffrn_radiation_type electron
_diffrn_radiation_wavelength 0.0251
_diffrn_reflns_av_R_equivalents 0.1611
_diffrn_reflns_av_unetI/netI 0.0995
_diffrn_reflns_limit_h_max 24
_diffrn_reflns_limit_h_min -24
_diffrn_reflns_limit_index_m_1_max 1
_diffrn_reflns_limit_index_m_1_min -1
_diffrn_reflns_limit_k_max 25
_diffrn_reflns_limit_k_min -25
_diffrn_reflns_limit_l_max 4
_diffrn_reflns_limit_l_min -4
_diffrn_reflns_number 12319
_diffrn_reflns_theta_full 0.83
_diffrn_reflns_theta_max 0.88
_diffrn_reflns_theta_min 0.04
_exptl_absorpt_coefficient_mu 0
_exptl_crystal_colour black
_exptl_crystal_density_diffrn 1.1417
_exptl_crystal_description needle
_exptl_crystal_F_000 138.663
_refine_diff_density_max 0.20
_refine_diff_density_min -0.14
_refine_ls_extinction_coef 63(11)
_refine_ls_extinction_expression Fc^*^=kFc[1+0.001xFc^2^\l^3^/sin(2\q)]^-1/4^
_refine_ls_extinction_method 'SHELXL-2017/1 (Sheldrick, 2015)'
_refine_ls_goodness_of_fit_gt 4.4582
_refine_ls_goodness_of_fit_ref 3.0896
_refine_ls_hydrogen_treatment constr
_refine_ls_number_constraints 25
_refine_ls_number_parameters 64
_refine_ls_number_reflns 1093
_refine_ls_number_restraints 0
_refine_ls_R_factor_all 0.2904
_refine_ls_R_factor_gt 0.1992
_refine_ls_shift/su_max 0.0430
_refine_ls_shift/su_mean 0.0102
_refine_ls_structure_factor_coef F
_refine_ls_weighting_details 'calc w=1/[\s^2^(Fo)+(0.01P)^2^+0.0000P] where P=(Fo+2Fc)/3'
_refine_ls_weighting_scheme sigma
_refine_ls_wR_factor_gt 0.2259
_refine_ls_wR_factor_ref 0.2392
_reflns_number_gt 497
_reflns_number_total 1093
_reflns_threshold_expression I>3\s(I)
_cod_data_source_file d5sc00894h3.cif
_cod_data_source_block I
_cod_depositor_comments 'Adding full bibliography for 1574780--1574781.cif.'
_cod_original_cell_volume 1193.391
_cod_database_code 1574780

loop_
_space_group_symop_id
_space_group_symop_operation_xyz
1 x,y,z
2 -y,x-y,z
3 -x+y,-x,z
4 -x,-y,z+0.5
5 y,-x+y,z+0.5
6 x-y,x,z+0.5
7 y,x,-z
8 -x,-x+y,-z
9 x-y,-y,-z
10 -x+y,y,-z+0.5
11 -y,-x,-z+0.5
12 x,x-y,-z+0.5
13 -x,-y,-z
14 y,-x+y,-z
15 x-y,x,-z
16 x,y,-z+0.5
17 -y,x-y,-z+0.5
18 -x+y,-x,-z+0.5
19 -y,-x,z
20 x,x-y,z
21 -x+y,y,z
22 x-y,-y,z+0.5
23 y,x,z+0.5
24 -x,-x+y,z+0.5

loop_
_space_group_symop_ssg_id
_space_group_symop_ssg_operation_algebraic
1 x1,x2,x3,x4
2 -x2,x1-x2,x3,x4
3 -x1+x2,-x1,x3,x4
4 -x1,-x2,x3+1/2,x4
5 x2,-x1+x2,x3+1/2,x4
6 x1-x2,x1,x3+1/2,x4
7 x2,x1,-x3,-x4+1/2
8 x1-x2,-x2,-x3,-x4+1/2
9 -x1,-x1+x2,-x3,-x4+1/2
10 -x2,-x1,-x3+1/2,-x4+1/2
11 -x1+x2,x2,-x3+1/2,-x4+1/2
12 x1,x1-x2,-x3+1/2,-x4+1/2
13 -x1,-x2,-x3,-x4
14 x2,-x1+x2,-x3,-x4
15 x1-x2,x1,-x3,-x4
16 x1,x2,-x3+1/2,-x4
17 -x2,x1-x2,-x3+1/2,-x4
18 -x1+x2,-x1,-x3+1/2,-x4
19 -x2,-x1,x3,x4+1/2
20 -x1+x2,x2,x3,x4+1/2
21 x1,x1-x2,x3,x4+1/2
22 x2,x1,x3+1/2,x4+1/2
23 x1-x2,-x2,x3+1/2,x4+1/2
24 -x1,-x1+x2,x3+1/2,x4+1/2

loop_
_atom_site_label
_atom_site_type_symbol
_atom_site_fract_x
_atom_site_fract_y
_atom_site_fract_z
_atom_site_adp_type
_atom_site_U_iso_or_equiv
_atom_site_site_symmetry_multiplicity
_atom_site_occupancy
_atom_site_calc_flag
_atom_site_refinement_flags
_atom_site_disorder_assembly
_atom_site_disorder_group
Zn1 Zn 0.4573(4) 0.4494(4) 0.25 Uani 0.053(4) 12 0.125 d . . .
Zn1' Zn 0.4573(4) 0.4494(4) 0.25 Uani 0.053(4) 12 0.125 d . . .
O1 O 0.3657(7) 0.4487(7) 0.25 Uani 0.092(5) 12 0.5 d . . .
O2 O 0.4960(7) 0.5592(7) 0.25 Uani 0.085(5) 12 0.5 d . . .
C1 C 0.3731(6) 0.5113(5) 0.25 Uani 0.063(5) 12 0.5 d . . .
C2 C 0.3118(5) 0.5236(5) 0.25 Uani 0.063(5) 12 0.5 d . . .
C3 C 0.3217(5) 0.5936(6) 0.25 Uani 0.058(5) 12 0.5 d . . .
C4 C 0.3952(5) 0.6553(5) 0.25 Uani 0.050(4) 12 0.5 d . . .
C5 C 0.4554(5) 0.6446(5) 0.25 Uani 0.052(5) 12 0.5 d . . .
C6 C 0.4435(5) 0.5747(5) 0.25 Uani 0.055(5) 12 0.5 d . . .
H1C2 H 0.257339 0.477498 0.25 Uiso 0.1132 12 0.5 d . . .
H1C5 H 0.509956 0.690468 0.25 Uiso 0.0931 12 0.5 d . . .

loop_
_atom_site_aniso_label
_atom_site_aniso_type_symbol
_atom_site_aniso_U_11
_atom_site_aniso_U_22
_atom_site_aniso_U_33
_atom_site_aniso_U_12
_atom_site_aniso_U_13
_atom_site_aniso_U_23
Zn1 Zn 0.075(4) 0.073(5) 0.032(8) 0.054(4) 0 0
Zn1' Zn 0.075(4) 0.073(5) 0.032(8) 0.054(4) 0 0
O1 O 0.070(6) 0.072(6) 0.143(8) 0.044(5) 0 0
O2 O 0.076(6) 0.071(5) 0.128(8) 0.053(5) 0 0
C1 C 0.100(8) 0.040(5) 0.034(4) 0.024(6) 0 0
C2 C 0.063(6) 0.048(6) 0.088(6) 0.037(5) 0 0
C3 C 0.041(5) 0.064(7) 0.074(6) 0.030(5) 0 0
C4 C 0.045(5) 0.053(6) 0.037(4) 0.014(4) 0 0
C5 C 0.049(5) 0.064(6) 0.059(5) 0.041(5) 0 0
C6 C 0.032(5) 0.067(8) 0.073(5) 0.029(6) 0 0

loop_
_atom_site_displace_Fourier_atom_site_label
_atom_site_displace_Fourier_axis
_atom_site_displace_Fourier_wave_vector_seq_id
_atom_site_displace_Fourier_param_cos
_atom_site_displace_Fourier_param_sin
Zn1 x 1 0 0
Zn1 y 1 0 0
Zn1 z 1 0 0.161(3)
Zn1' x 1 0 0
Zn1' y 1 0 0
Zn1' z 1 0 -0.161(3)
O1 x 1 -0.0002(9) 0
O1 y 1 -0.0027(9) 0
O1 z 1 0 0.044(4)
O2 x 1 -0.0027(11) 0
O2 y 1 -0.0049(11) 0
O2 z 1 0 0.013(4)

loop_
_atom_site_displace_special_func_atom_site_label
_atom_site_displace_special_func_sawtooth_ax
_atom_site_displace_special_func_sawtooth_ay
_atom_site_displace_special_func_sawtooth_az
_atom_site_displace_special_func_sawtooth_c
_atom_site_displace_special_func_sawtooth_w
? ? ? ? ? ?

loop_
_atom_site_Fourier_wave_vector_seq_id
_atom_site_fourier_wave_vector_q1_coeff
1 1
2 2

loop_
_atom_site_occ_Fourier_atom_site_label
_atom_site_occ_Fourier_wave_vector_seq_id
_atom_site_occ_Fourier_param_cos
_atom_site_occ_Fourier_param_sin
Zn1 1 0.612(14) 0
Zn1' 1 0.612(14) 0
O1 1 0.306(7) 0
O2 1 0.306(7) 0
C1 1 0.306(7) 0
C2 1 0.306(7) 0
C3 1 0.306(7) 0
C4 1 0.306(7) 0
C5 1 0.306(7) 0
C6 1 0.306(7) 0
H1C2 1 0.306(7) 0
H1C5 1 0.306(7) 0

loop_
_atom_site_occ_special_func_atom_site_label
_atom_site_occ_special_func_crenel_c
_atom_site_occ_special_func_crenel_w
Zn1 0 0.5
Zn1' 0.5 0.5

loop_
_atom_site_U_Fourier_atom_site_label
_atom_site_U_Fourier_tens_elem
_atom_site_U_Fourier_wave_vector_seq_id
_atom_site_U_Fourier_param_cos
_atom_site_U_Fourier_param_sin
? ? ? ? ?

loop_
_atom_type_symbol
_atom_type_scat_source
C International_Tables_Vol_C
H International_Tables_Vol_C
O International_Tables_Vol_C
Zn International_Tables_Vol_C

loop_
_cell_wave_vector_seq_id
_cell_wave_vector_x
_cell_wave_vector_y
_cell_wave_vector_z
1 0.000000 0.000000 0.348800

loop_
_exptl_crystal_face_index_h
_exptl_crystal_face_index_k
_exptl_crystal_face_index_l
_exptl_crystal_face_perp_dist
? ? ? ?

loop_
_geom_angle_atom_site_label_1
_geom_angle_atom_site_label_2
_geom_angle_atom_site_label_3
_geom_angle_site_ssg_symmetry_1
_geom_angle_site_ssg_symmetry_2
_geom_angle_site_ssg_symmetry_3
_geom_angle_av
_geom_angle_min
_geom_angle_max
_geom_angle_publ_flag
? ? ? ? ? ? ? ? ? ?

loop_
_geom_bond_atom_site_label_1
_geom_bond_atom_site_label_2
_geom_bond_site_ssg_symmetry_1
_geom_bond_site_ssg_symmetry_2
_geom_bond_distance_av
_geom_bond_distance_min
_geom_bond_distance_max
_geom_bond_publ_flag
? ? ? ? ? ? ? ?

loop_
_geom_hbond_atom_site_label_D
_geom_hbond_atom_site_label_H
_geom_hbond_atom_site_label_A
_geom_hbond_site_symmetry_D
_geom_hbond_site_symmetry_H
_geom_hbond_site_symmetry_A
_geom_hbond_distance_DH
_geom_hbond_distance_HA
_geom_hbond_distance_DA
_geom_hbond_angle_DHA
_geom_hbond_publ_flag
? ? ? ? ? ? ? ? ? ? ?

loop_
_geom_torsion_atom_site_label_1
_geom_torsion_atom_site_label_2
_geom_torsion_atom_site_label_3
_geom_torsion_atom_site_label_4
_geom_torsion_site_ssg_symmetry_1
_geom_torsion_site_ssg_symmetry_2
_geom_torsion_site_ssg_symmetry_3
_geom_torsion_site_ssg_symmetry_4
_geom_torsion_av
_geom_torsion_min
_geom_torsion_max
? ? ? ? ? ? ? ? ? ? ?

loop_
_restr_angle_atom_site_label_1
_restr_angle_site_symmetry_1
_restr_angle_atom_site_label_2
_restr_angle_site_symmetry_2
_restr_angle_atom_site_label_3
_restr_angle_site_symmetry_3
_restr_angle_target
_restr_angle_target_weight_param
? ? ? ? ? ? ? ?

loop_
_restr_distance_atom_site_label_1
_restr_distance_site_symmetry_1
_restr_distance_atom_site_label_2
_restr_distance_site_symmetry_2
_restr_distance_target
_restr_distance_target_weight_param
? ? ? ? ? ?

loop_
_restr_equal_angle_atom_site_label_1
_restr_equal_angle_site_symmetry_1
_restr_equal_angle_atom_site_label_2
_restr_equal_angle_site_symmetry_2
_restr_equal_angle_atom_site_label_3
_restr_equal_angle_site_symmetry_3
_restr_equal_angle_class_class_id
_restr_equal_angle_class_target_weight_param
? ? ? ? ? ? ? ?

loop_
_restr_equal_distance_atom_site_label_1
_restr_equal_distance_site_symmetry_1
_restr_equal_distance_atom_site_label_2
_restr_equal_distance_site_symmetry_2
_restr_equal_distance_class_class_id
_restr_equal_distance_class_target_weight_param
? ? ? ? ? ?

loop_
_restr_equal_torsion_atom_site_label_1
_restr_equal_torsion_site_symmetry_1
_restr_equal_torsion_atom_site_label_2
_restr_equal_torsion_site_symmetry_2
_restr_equal_torsion_atom_site_label_3
_restr_equal_torsion_site_symmetry_3
_restr_equal_torsion_atom_site_label_4
_restr_equal_torsion_site_symmetry_4
_restr_equal_torsion_class_class_id
_restr_equal_torsion_class_target_weight_param
? ? ? ? ? ? ? ? ? ?

loop_
_restr_torsion_atom_site_label_1
_restr_torsion_site_symmetry_1
_restr_torsion_atom_site_label_2
_restr_torsion_site_symmetry_2
_restr_torsion_atom_site_label_3
_restr_torsion_site_symmetry_3
_restr_torsion_atom_site_label_4
_restr_torsion_site_symmetry_4
_restr_torsion_angle_target
_restr_torsion_weight_param
? ? ? ? ? ? ? ? ? ?

loop_
_twin_individual_id
_twin_individual_mass_fraction_refined
_twin_individual_twin_matrix_11
_twin_individual_twin_matrix_12
_twin_individual_twin_matrix_13
_twin_individual_twin_matrix_21
_twin_individual_twin_matrix_22
_twin_individual_twin_matrix_23
_twin_individual_twin_matrix_31
_twin_individual_twin_matrix_32
_twin_individual_twin_matrix_33
? ? ? ? ? ? ? ? ? ? ?

loop_
_jana_atom_site_adp_c_label
_jana_atom_site_adp_c_type_symbol
_jana_atom_site_adp_c_111
_jana_atom_site_adp_c_112
_jana_atom_site_adp_c_113
_jana_atom_site_adp_c_122
_jana_atom_site_adp_c_123
_jana_atom_site_adp_c_133
_jana_atom_site_adp_c_222
_jana_atom_site_adp_c_223
_jana_atom_site_adp_c_233
_jana_atom_site_adp_c_333
? ? ? ? ? ? ? ? ? ? ? ?

loop_
_jana_atom_site_adp_d_label
_jana_atom_site_adp_d_type_symbol
_jana_atom_site_adp_d_1111
_jana_atom_site_adp_d_1112
_jana_atom_site_adp_d_1113
_jana_atom_site_adp_d_1122
_jana_atom_site_adp_d_1123
_jana_atom_site_adp_d_1133
_jana_atom_site_adp_d_1222
_jana_atom_site_adp_d_1223
_jana_atom_site_adp_d_1233
_jana_atom_site_adp_d_1333
_jana_atom_site_adp_d_2222
_jana_atom_site_adp_d_2223
_jana_atom_site_adp_d_2233
_jana_atom_site_adp_d_2333
_jana_atom_site_adp_d_3333
? ? ? ? ? ? ? ? ? ? ? ? ? ? ? ? ?

loop_
_jana_atom_site_adp_e_label
_jana_atom_site_adp_e_type_symbol
_jana_atom_site_adp_e_11111
_jana_atom_site_adp_e_11112
_jana_atom_site_adp_e_11113
_jana_atom_site_adp_e_11122
_jana_atom_site_adp_e_11123
_jana_atom_site_adp_e_11133
_jana_atom_site_adp_e_11222
_jana_atom_site_adp_e_11223
_jana_atom_site_adp_e_11233
_jana_atom_site_adp_e_11333
_jana_atom_site_adp_e_12222
_jana_atom_site_adp_e_12223
_jana_atom_site_adp_e_12233
_jana_atom_site_adp_e_12333
_jana_atom_site_adp_e_13333
_jana_atom_site_adp_e_22222
_jana_atom_site_adp_e_22223
_jana_atom_site_adp_e_22233
_jana_atom_site_adp_e_22333
_jana_atom_site_adp_e_23333
_jana_atom_site_adp_e_33333
? ? ? ? ? ? ? ? ? ? ? ? ? ? ? ? ? ? ? ? ? ? ?

loop_
_jana_atom_site_adp_f_label
_jana_atom_site_adp_f_type_symbol
_jana_atom_site_adp_f_111111
_jana_atom_site_adp_f_111112
_jana_atom_site_adp_f_111113
_jana_atom_site_adp_f_111122
_jana_atom_site_adp_f_111123
_jana_atom_site_adp_f_111133
_jana_atom_site_adp_f_111222
_jana_atom_site_adp_f_111223
_jana_atom_site_adp_f_111233
_jana_atom_site_adp_f_111333
_jana_atom_site_adp_f_112222
_jana_atom_site_adp_f_112223
_jana_atom_site_adp_f_112233
_jana_atom_site_adp_f_112333
_jana_atom_site_adp_f_113333
_jana_atom_site_adp_f_122222
_jana_atom_site_adp_f_122223
_jana_atom_site_adp_f_122233
_jana_atom_site_adp_f_122333
_jana_atom_site_adp_f_123333
_jana_atom_site_adp_f_133333
_jana_atom_site_adp_f_222222
_jana_atom_site_adp_f_222223
_jana_atom_site_adp_f_222233
_jana_atom_site_adp_f_222333
_jana_atom_site_adp_f_223333
_jana_atom_site_adp_f_233333
_jana_atom_site_adp_f_333333
? ? ? ? ? ? ? ? ? ? ? ? ? ? ? ? ? ? ? ? ? ? ? ? ? ? ? ? ? ?

loop_
_jana_atom_site_crenel_ortho_func_id
_jana_atom_site_crenel_ortho_func_c
_jana_atom_site_crenel_ortho_func_w
_jana_atom_site_crenel_ortho_func_eps
? ? ? ?

loop_
_jana_atom_site_occ_fourier_absolute_site_label
_jana_atom_site_occ_fourier_absolute
O1 0.5
O2 0.5
C1 0.5
C2 0.5
C3 0.5
C4 0.5
C5 0.5
C6 0.5
H1C2 0.5
H1C5 0.5

loop_
_jana_atom_site_occ_legendre_atom_site_label
_jana_atom_site_occ_legendre_param_order
_jana_atom_site_occ_legendre_param_coeff
? ? ?

loop_
_jana_atom_site_occ_xharm_atom_site_label
_jana_atom_site_occ_xharm_param_order
_jana_atom_site_occ_xharm_param_coeff
? ? ?

loop_
_jana_atom_site_occ_crenel_ortho_atom_site_label
_jana_atom_site_occ_crenel_ortho_param_order
_jana_atom_site_occ_crenel_ortho_id
_jana_atom_site_occ_crenel_ortho_param_coeff
? ? ? ?

loop_
_jana_atom_site_displace_legendre_atom_site_label
_jana_atom_site_displace_legendre_axis
_jana_atom_site_displace_legendre_param_order
_jana_atom_site_displace_legendre_param_coeff
? ? ? ?

loop_
_jana_atom_site_displace_xharm_site_label
_jana_atom_site_displace_xharm_axis
_jana_atom_site_displace_xharm_param_order
_jana_atom_site_displace_xharm_param_coeff
? ? ? ?

loop_
_jana_atom_site_displace_crenel_ortho_atom_site_label
_jana_atom_site_displace_crenel_ortho_axis
_jana_atom_site_displace_crenel_ortho_id
_jana_atom_site_displace_crenel_ortho_param_order
_jana_atom_site_displace_crenel_ortho_param_coeff
? ? ? ? ?

loop_
_jana_atom_site_u_legendre_atom_site_label
_jana_atom_site_u_legendre_tens_elem
_jana_atom_site_u_legendre_param_order
_jana_atom_site_u_legendre_param_coeff
? ? ? ?

loop_
_jana_atom_site_u_xharm_atom_site_label
_jana_atom_site_u_xharm_tens_elem
_jana_atom_site_u_xharm_param_order
_jana_atom_site_u_xharm_param_coeff
? ? ? ?

loop_
_jana_atom_site_u_crenel_ortho_atom_site_label
_jana_atom_site_u_crenel_ortho_tens_elem
_jana_atom_site_u_crenel_ortho_id
_jana_atom_site_u_crenel_ortho_param_order
_jana_atom_site_u_crenel_ortho_param_coeff
? ? ? ? ?

loop_
_jana_atom_site_adp_c_fourier_atom_site_label
_jana_atom_site_adp_c_fourier_tens_elem
_jana_atom_site_adp_c_fourier_wave_vector_seq_id
_jana_atom_site_adp_c_fourier_param_cos
_jana_atom_site_adp_c_fourier_param_sin
? ? ? ? ?

loop_
_jana_atom_site_adp_d_fourier_atom_site_label
_jana_atom_site_adp_d_fourier_tens_elem
_jana_atom_site_adp_d_fourier_wave_vector_seq_id
_jana_atom_site_adp_d_fourier_param_cos
_jana_atom_site_adp_d_fourier_param_sin
? ? ? ? ?

loop_
_jana_atom_site_adp_e_fourier_atom_site_label
_jana_atom_site_adp_e_fourier_tens_elem
_jana_atom_site_adp_e_fourier_wave_vector_seq_id
_jana_atom_site_adp_e_fourier_param_cos
_jana_atom_site_adp_e_fourier_param_sin
? ? ? ? ?

loop_
_jana_atom_site_adp_f_fourier_atom_site_label
_jana_atom_site_adp_f_fourier_tens_elem
_jana_atom_site_adp_f_fourier_wave_vector_seq_id
_jana_atom_site_adp_f_fourier_param_cos
_jana_atom_site_adp_f_fourier_param_sin
? ? ? ? ?
